data_2016283
loop_
_publ_author_name
'Zhang, Yue'
'Si, You-Tao'
'Hu, Ming-Qiang'
'Chen, Chang-Neng'
'Liu, Qiu-Tian'

_publ_section_title Bis(\m~4~-butane-1,4-dithiolato)bis[hexacarbonyldiiron(II)(<i>Fe</i>---<i>Fe</i>)]
_journal_coeditor_code SQ3090
_journal_issue 11
_journal_name_full 'Acta Crystallographica Section C'
_journal_page_first m499
_journal_page_last m500
_journal_paper_doi 10.1107/S0108270107041674
_journal_volume 63
_journal_year 2007
_chemical_formula_iupac '[Fe4 (C4 H8 S2)2 (C O)12]'
_chemical_formula_moiety 'C20 H16 Fe4 O12 S4'
_chemical_formula_sum 'C20 H16 Fe4 O12 S4'
_chemical_formula_weight 799.97
_chemical_name_systematic
;
Bis(\m~4~-butane-1,4-dithiolato)bis[hexacarbonyldiiron(II)(Fe---Fe)]
;
_space_group_IT_number 2
_symmetry_cell_setting triclinic
_symmetry_space_group_name_Hall '-P 1'
_symmetry_space_group_name_H-M 'P -1'
_atom_sites_solution_hydrogens geom
_atom_sites_solution_primary direct
_atom_sites_solution_secondary difmap
_audit_creation_method SHELXL-97
_cell_angle_alpha 82.445(17)
_cell_angle_beta 74.035(17)
_cell_angle_gamma 69.718(16)
_cell_formula_units_Z 1
_cell_length_a 7.765(4)
_cell_length_b 9.712(5)
_cell_length_c 11.036(6)
_cell_measurement_reflns_used 1725
_cell_measurement_temperature 295
_cell_measurement_theta_max 27.48
_cell_measurement_theta_min 2.89
_cell_volume 750.0(7)
_computing_cell_refinement 'CrystalClear (Rigaku, 2000)'
_computing_data_collection 'CrystalClear (Rigaku, 2000)'
_computing_data_reduction 'CrystalClear (Rigaku, 2000)'
_computing_molecular_graphics 'SHELXTL (Bruker, 1997)'
_computing_publication_material 'SHELXTL (Bruker, 1997)'
_computing_structure_refinement 'SHELXL97 (Sheldrick, 1997)'
_computing_structure_solution 'SHELXS97 (Sheldrick, 1997)'
_diffrn_ambient_temperature 295
_diffrn_measured_fraction_theta_full 0.982
_diffrn_measured_fraction_theta_max 0.982
_diffrn_measurement_device_type 'Mercury CCD'
_diffrn_measurement_method \w
_diffrn_radiation_monochromator graphite
_diffrn_radiation_source 'fine-focus sealed tube'
_diffrn_radiation_type MoK\a
_diffrn_radiation_wavelength 0.71073
_diffrn_reflns_av_R_equivalents 0.0195
_diffrn_reflns_av_sigmaI/netI 0.0353
_diffrn_reflns_limit_h_max 10
_diffrn_reflns_limit_h_min -9
_diffrn_reflns_limit_k_max 12
_diffrn_reflns_limit_k_min -12
_diffrn_reflns_limit_l_max 14
_diffrn_reflns_limit_l_min -14
_diffrn_reflns_number 5772
_diffrn_reflns_theta_full 27.48
_diffrn_reflns_theta_max 27.48
_diffrn_reflns_theta_min 2.89
_diffrn_standards_decay_% 0
_diffrn_standards_interval_count 0
_diffrn_standards_number 0
_exptl_absorpt_coefficient_mu 2.229
_exptl_absorpt_correction_T_max .72
_exptl_absorpt_correction_T_min .46
_exptl_absorpt_correction_type empirical
_exptl_absorpt_process_details '(SADABS; Sheldrick, 1996)'
_exptl_crystal_colour red
_exptl_crystal_density_diffrn 1.771
_exptl_crystal_density_method 'not measured'
_exptl_crystal_description needle
_exptl_crystal_F_000 400
_exptl_crystal_size_max 0.5
_exptl_crystal_size_mid 0.3
_exptl_crystal_size_min 0.15
_refine_diff_density_max 0.562
_refine_diff_density_min -0.464
_refine_ls_extinction_method none
_refine_ls_goodness_of_fit_ref 0.997
_refine_ls_hydrogen_treatment constr
_refine_ls_matrix_type full
_refine_ls_number_parameters 181
_refine_ls_number_reflns 3378
_refine_ls_number_restraints 0
_refine_ls_restrained_S_all 0.997
_refine_ls_R_factor_all 0.0540
_refine_ls_R_factor_gt 0.0371
_refine_ls_shift/su_max 0.001
_refine_ls_shift/su_mean 0.000
_refine_ls_structure_factor_coef Fsqd
_refine_ls_weighting_details 'calc w=1/[\s^2^(Fo^2^)+(0.0619P)^2^] where P=(Fo^2^+2Fc^2^)/3'
_refine_ls_weighting_scheme calc
_refine_ls_wR_factor_gt 0.0935
_refine_ls_wR_factor_ref 0.1061
_reflns_number_gt 2413
_reflns_number_total 3378
_reflns_threshold_expression I>2\s(I)
_cod_data_source_file sq3090.cif
_cod_data_source_block I
_cod_depositor_comments
;
The following automatic conversions were performed:
'_symmetry_cell_setting' value 'Triclinic' changed to 'triclinic'
according to '/home/saulius/struct/CIF-dictionaries/cif_core.dic'
dictionary named 'cif_core.dic' version 2.4.1 from 2010-06-29.

Automatic conversion script
Id: cif_fix_enum 1527 2010-12-29 10:47:43Z saulius 

The following automatic conversions were performed:

'_symmetry_cell_setting' value 'Triclinic' changed to 'triclinic'
according to /home/saulius/struct/CIF-dictionaries/cif_core.dic
dictionary named 'cif_core.dic' version 2.4.1 from 2010-06-29.

Automatic conversion script
Id: cif_fix_values 1715 2011-07-08 13:25:40Z adriana 
;
_cod_original_sg_symbol_Hall '-p 1'
_cod_database_code 2016283
_cod_database_fobs_code 2016283

loop_
_symmetry_equiv_pos_as_xyz
'x, y, z'
'-x, -y, -z'

loop_
_atom_site_type_symbol
_atom_site_label
_atom_site_fract_x
_atom_site_fract_y
_atom_site_fract_z
_atom_site_U_iso_or_equiv
_atom_site_adp_type
_atom_site_calc_flag
_atom_site_refinement_flags
_atom_site_occupancy
Fe Fe1 0.34173(7) 0.31415(4) 0.77669(4) 0.04095(15) Uani d . 1
Fe Fe2 0.69927(7) 0.21204(5) 0.72228(4) 0.04236(15) Uani d . 1
S S2 0.50730(11) 0.08216(7) 0.82326(6) 0.03454(18) Uani d . 1
S S1 0.52384(13) 0.35871(8) 0.88656(7) 0.0416(2) Uani d . 1
C C7 0.5016(5) -0.0585(3) 0.7294(3) 0.0413(7) Uani d . 1
H H7A 0.3779 -0.0710 0.7565 0.050 Uiso calc R 1
H H7B 0.5212 -0.0258 0.6413 0.050 Uiso calc R 1
C C1 0.2931(5) 0.2614(4) 0.6441(3) 0.0495(8) Uani d . 1
C C10 0.5316(5) 0.2553(3) 1.0382(3) 0.0423(7) Uani d . 1
H H10A 0.6061 0.1533 1.0218 0.051 Uiso calc R 1
H H10B 0.5955 0.2936 1.0831 0.051 Uiso calc R 1
C C9 0.6592(5) -0.2620(3) 0.8791(3) 0.0440(8) Uani d . 1
H H9A 0.7430 -0.3630 0.8777 0.053 Uiso calc R 1
H H9B 0.7114 -0.2041 0.9148 0.053 Uiso calc R 1
O O1 0.2625(5) 0.2254(3) 0.5594(3) 0.0770(9) Uani d . 1
O O2 -0.0292(4) 0.3481(4) 0.9547(3) 0.0822(10) Uani d . 1
O O6 0.7862(5) 0.0808(4) 0.4793(3) 0.0834(10) Uani d . 1
C C6 0.7523(6) 0.1308(4) 0.5742(3) 0.0554(9) Uani d . 1
O O5 1.0214(5) 0.0291(4) 0.8226(3) 0.0953(11) Uani d . 1
C C8 0.6527(5) -0.2050(3) 0.7432(3) 0.0479(8) Uani d . 1
H H8A 0.7754 -0.1962 0.6994 0.057 Uiso calc R 1
H H8B 0.6331 -0.2780 0.7012 0.057 Uiso calc R 1
C C5 0.9024(6) 0.1019(4) 0.7795(4) 0.0575(9) Uani d . 1
C C2 0.1147(6) 0.3357(4) 0.8874(4) 0.0544(9) Uani d . 1
O O4 0.8230(6) 0.4581(4) 0.5958(4) 0.1114(14) Uani d . 1
C C4 0.7740(7) 0.3627(4) 0.6451(4) 0.0674(11) Uani d . 1
C C3 0.3007(7) 0.5007(4) 0.7156(4) 0.0756(14) Uani d . 1
O O3 0.2732(8) 0.6173(4) 0.6779(5) 0.142(2) Uani d . 1

loop_
_atom_site_aniso_label
_atom_site_aniso_U_11
_atom_site_aniso_U_22
_atom_site_aniso_U_33
_atom_site_aniso_U_12
_atom_site_aniso_U_13
_atom_site_aniso_U_23
Fe1 0.0534(3) 0.0293(2) 0.0364(2) -0.0048(2) -0.0161(2) -0.00211(17)
Fe2 0.0514(3) 0.0349(2) 0.0372(3) -0.0143(2) -0.0042(2) -0.00335(18)
S2 0.0461(4) 0.0261(3) 0.0307(4) -0.0090(3) -0.0111(3) -0.0029(3)
S1 0.0606(5) 0.0283(3) 0.0368(4) -0.0148(3) -0.0122(3) -0.0028(3)
C7 0.060(2) 0.0318(14) 0.0353(16) -0.0125(14) -0.0177(14) -0.0052(12)
C1 0.063(2) 0.0383(16) 0.0415(18) -0.0057(15) -0.0199(16) 0.0024(13)
C10 0.059(2) 0.0325(14) 0.0364(16) -0.0141(14) -0.0148(14) -0.0025(12)
C9 0.055(2) 0.0313(14) 0.0369(16) -0.0038(14) -0.0096(14) -0.0029(12)
O1 0.109(3) 0.0724(18) 0.0545(16) -0.0150(17) -0.0439(17) -0.0098(14)
O2 0.0488(18) 0.104(3) 0.081(2) -0.0092(17) -0.0047(16) -0.0265(19)
O6 0.115(3) 0.080(2) 0.0482(16) -0.0342(19) 0.0018(16) -0.0221(15)
C6 0.069(3) 0.0471(18) 0.0422(19) -0.0165(18) -0.0038(17) -0.0030(15)
O5 0.057(2) 0.114(3) 0.105(3) -0.007(2) -0.0306(19) -0.006(2)
C8 0.066(2) 0.0332(15) 0.0350(16) -0.0055(15) -0.0091(15) -0.0077(12)
C5 0.050(2) 0.059(2) 0.064(2) -0.0206(19) -0.0083(18) -0.0071(18)
C2 0.055(2) 0.0510(19) 0.052(2) 0.0013(17) -0.0217(18) -0.0162(16)
O4 0.131(3) 0.068(2) 0.118(3) -0.054(2) 0.021(2) 0.005(2)
C4 0.081(3) 0.053(2) 0.057(2) -0.027(2) 0.008(2) -0.0021(18)
C3 0.120(4) 0.0385(19) 0.074(3) -0.014(2) -0.054(3) 0.0102(18)
O3 0.240(6) 0.0489(18) 0.164(4) -0.041(3) -0.121(4) 0.044(2)

loop_
_atom_type_symbol
_atom_type_description
_atom_type_scat_dispersion_real
_atom_type_scat_dispersion_imag
_atom_type_scat_source
C C 0.0033 0.0016 'International Tables Vol C Tables 4.2.6.8 and 6.1.1.4'
H H 0.0000 0.0000 'International Tables Vol C Tables 4.2.6.8 and 6.1.1.4'
O O 0.0106 0.0060 'International Tables Vol C Tables 4.2.6.8 and 6.1.1.4'
S S 0.1246 0.1234 'International Tables Vol C Tables 4.2.6.8 and 6.1.1.4'
Fe Fe 0.3463 0.8444 'International Tables Vol C Tables 4.2.6.8 and 6.1.1.4'

loop_
_geom_angle_atom_site_label_1
_geom_angle_atom_site_label_2
_geom_angle_atom_site_label_3
_geom_angle_site_symmetry_1
_geom_angle
_geom_angle_publ_flag
C1 Fe1 C3 . 91.90(18) ?
C1 Fe1 C2 . 98.62(17) ?
C3 Fe1 C2 . 99.2(2) ?
C1 Fe1 S2 . 92.69(11) ?
C3 Fe1 S2 . 157.92(18) ?
C2 Fe1 S2 . 101.43(12) ?
C1 Fe1 S1 . 155.84(13) ?
C3 Fe1 S1 . 86.68(15) ?
C2 Fe1 S1 . 105.42(12) ?
S2 Fe1 S1 . 80.37(4) ?
C1 Fe1 Fe2 . 100.85(12) ?
C3 Fe1 Fe2 . 101.96(18) ?
C2 Fe1 Fe2 . 150.58(11) ?
S2 Fe1 Fe2 . 55.97(3) ?
S1 Fe1 Fe2 . 56.13(4) ?
C4 Fe2 C6 . 91.01(19) ?
C4 Fe2 C5 . 101.3(2) ?
C6 Fe2 C5 . 100.67(18) ?
C4 Fe2 S2 . 160.19(15) ?
C6 Fe2 S2 . 93.70(13) ?
C5 Fe2 S2 . 96.68(13) ?
C4 Fe2 S1 . 87.98(14) ?
C6 Fe2 S1 . 157.32(13) ?
C5 Fe2 S1 . 101.74(13) ?
S2 Fe2 S1 . 80.30(5) ?
C4 Fe2 Fe1 . 104.48(15) ?
C6 Fe2 Fe1 . 102.33(13) ?
C5 Fe2 Fe1 . 144.83(13) ?
S2 Fe2 Fe1 . 55.71(4) ?
S1 Fe2 Fe1 . 56.26(3) ?
C7 S2 Fe1 . 115.19(10) yes
C7 S2 Fe2 . 114.89(12) yes
Fe1 S2 Fe2 . 68.33(4) ?
C10 S1 Fe2 . 111.11(11) yes
C10 S1 Fe1 . 115.56(12) yes
Fe2 S1 Fe1 . 67.61(4) ?
C8 C7 S2 . 111.7(2) ?
C8 C7 H7A . 109.3 ?
S2 C7 H7A . 109.3 ?
C8 C7 H7B . 109.3 ?
S2 C7 H7B . 109.3 ?
H7A C7 H7B . 107.9 ?
O1 C1 Fe1 . 179.0(3) ?
C9 C10 S1 2_657 113.9(2) ?
C9 C10 H10A 2_657 108.8 ?
S1 C10 H10A . 108.8 ?
C9 C10 H10B 2_657 108.8 ?
S1 C10 H10B . 108.8 ?
H10A C10 H10B . 107.7 ?
C10 C9 C8 2_657 112.8(3) ?
C10 C9 H9A 2_657 109.0 ?
C8 C9 H9A . 109.0 ?
C10 C9 H9B 2_657 109.0 ?
C8 C9 H9B . 109.0 ?
H9A C9 H9B . 107.8 ?
O6 C6 Fe2 . 179.1(4) ?
C7 C8 C9 . 115.9(3) ?
C7 C8 H8A . 108.3 ?
C9 C8 H8A . 108.3 ?
C7 C8 H8B . 108.3 ?
C9 C8 H8B . 108.3 ?
H8A C8 H8B . 107.4 ?
O5 C5 Fe2 . 175.0(4) ?
O2 C2 Fe1 . 178.3(3) ?
O4 C4 Fe2 . 179.5(5) ?
O3 C3 Fe1 . 179.3(6) ?

loop_
_geom_bond_atom_site_label_1
_geom_bond_atom_site_label_2
_geom_bond_site_symmetry_2
_geom_bond_distance
_geom_bond_publ_flag
Fe1 C1 . 1.784(4) yes
Fe1 C3 . 1.798(4) yes
Fe1 C2 . 1.808(4) yes
Fe1 S2 . 2.2460(12) yes
Fe1 S1 . 2.2721(12) yes
Fe1 Fe2 . 2.5263(14) yes
Fe2 C4 . 1.786(4) yes
Fe2 C6 . 1.791(4) yes
Fe2 C5 . 1.798(4) yes
Fe2 S2 . 2.2528(12) yes
Fe2 S1 . 2.2687(13) yes
S2 C7 . 1.838(3) ?
S1 C10 . 1.840(3) ?
C7 C8 . 1.519(4) ?
C7 H7A . 0.9700 ?
C7 H7B . 0.9700 ?
C1 O1 . 1.148(4) ?
C10 C9 2_657 1.495(5) ?
C10 H10A . 0.9700 ?
C10 H10B . 0.9700 ?
C9 C10 2_657 1.495(5) ?
C9 C8 . 1.537(4) ?
C9 H9A . 0.9700 ?
C9 H9B . 0.9700 ?
O2 C2 . 1.135(5) ?
O6 C6 . 1.137(4) ?
O5 C5 . 1.131(5) ?
C8 H8A . 0.9700 ?
C8 H8B . 0.9700 ?
O4 C4 . 1.140(5) ?
C3 O3 . 1.122(5) ?
